data_2003796
loop_
_publ_author_name
'B\"ocskei, Z.'
'Simon, K.'
'Friesz, A.'
'Hermecz, I.'

_publ_section_title
;
 Depogen, a Haemorheological Agent
;
_journal_issue 8
_journal_name_full 'Acta Crystallographica Section C'
_journal_page_first 1587
_journal_page_last 1590
_journal_paper_doi 10.1107/S0108270195000709
_journal_volume 51
_journal_year 1995
_chemical_compound_source synthesis
_chemical_formula_moiety 'C24 H32 N O4 + , C9 H9 N4 O4 - , H2 O'
_chemical_formula_sum 'C33 H43 N5 O9'
_chemical_formula_weight 653.72
_chemical_name_common Depogen
_chemical_name_systematic
;
 ?
;
_space_group_IT_number 43
_symmetry_cell_setting orthorhombic
_symmetry_space_group_name_Hall 'F 2 -2d'
_symmetry_space_group_name_H-M 'F d d 2'
_audit_creation_method 'teXsan: FINISH (MSC)'
_cell_angle_alpha 90.00
_cell_angle_beta 90.00
_cell_angle_gamma 90.00
_cell_formula_units_Z 16
_cell_length_a 24.612(6)
_cell_length_b 60.310(8)
_cell_length_c 9.131(7)
_cell_measurement_reflns_used 20
_cell_measurement_temperature 293(2)
_cell_measurement_theta_max 57.85
_cell_measurement_theta_min 20.93
_cell_volume 13554(11)
_computing_cell_refinement 'MSC/AFC Diffractometer Control Software'
_computing_data_collection
;MSC/AFC Diffractometer Control Software (Molecular Structure Corporation,
1988)
;
_computing_data_reduction 'TEXSAN (Molecular Structure Corporation, 1988)'
_computing_publication_material TEXSAN
_computing_structure_refinement 'SHELXL93 (Sheldrick, 1993)'
_computing_structure_solution 'SHELXS86 (Sheldrick, 1985)'
_diffrn_ambient_temperature 293(2)
_diffrn_measurement_device AFC6S
_diffrn_measurement_method '\w/2\q scans'
_diffrn_radiation_monochromator graphite
_diffrn_radiation_source 'fine-focus sealed tube'
_diffrn_radiation_type CuK\a
_diffrn_radiation_wavelength 1.54180
_diffrn_reflns_av_R_equivalents 0.9346
_diffrn_reflns_av_sigmaI/netI 0.0465
_diffrn_reflns_limit_h_max 29
_diffrn_reflns_limit_h_min -30
_diffrn_reflns_limit_k_max 75
_diffrn_reflns_limit_k_min -54
_diffrn_reflns_limit_l_max 11
_diffrn_reflns_limit_l_min -6
_diffrn_reflns_number 4311
_diffrn_reflns_theta_max 75.36
_diffrn_reflns_theta_min 2.93
_diffrn_standards_decay_% -0.95
_diffrn_standards_interval_count 150
_diffrn_standards_number 3
_exptl_absorpt_coefficient_mu 0.779
_exptl_absorpt_correction_type none
_exptl_crystal_colour yellow
_exptl_crystal_density_diffrn 1.281
_exptl_crystal_description hexagonal
_exptl_crystal_F_000 5568
_exptl_crystal_size_max 0.300
_exptl_crystal_size_mid 0.300
_exptl_crystal_size_min 0.150
_refine_diff_density_max 0.341
_refine_diff_density_min -0.297
_refine_ls_abs_structure_details 'Flack (1983)'
_refine_ls_abs_structure_Flack -0.16(68)
_refine_ls_extinction_coef 0.00006(2)
_refine_ls_extinction_method 'SHELXL93 (Sheldrick, 1993)'
_refine_ls_goodness_of_fit_all 1.024
_refine_ls_goodness_of_fit_obs 1.126
_refine_ls_matrix_type full
_refine_ls_number_parameters 439
_refine_ls_number_reflns 3733
_refine_ls_number_restraints 5
_refine_ls_restrained_S_all 1.328
_refine_ls_restrained_S_obs 1.655
_refine_ls_R_factor_all 0.1266
_refine_ls_R_factor_obs 0.0581
_refine_ls_shift/esd_max -0.240
_refine_ls_shift/esd_mean 0.013
_refine_ls_structure_factor_coef Fsqd
_refine_ls_weighting_scheme
;calc w = 1/[\s^2^(Fo^2^) + (0.1162P)^2^ + 6.9099P]
where P = (Fo^2^ + 2Fc^2^)/3
;
_refine_ls_wR_factor_all 0.2132
_refine_ls_wR_factor_obs 0.1556
_reflns_number_observed 1925
_reflns_number_total 3738
_reflns_observed_criterion >2sigma(I)
_cod_data_source_file ka1104.cif
_cod_data_source_block depo
_cod_original_cell_volume 13554.(11)
_cod_original_sg_symbol_H-M 'F d d 2 (No. 43)'
_cod_database_code 2003796
_cod_database_fobs_code 2003796

loop_
_symmetry_equiv_pos_as_xyz
'x, y, z'
'-x, -y, z'
'-x+1/4, y+1/4, z+1/4'
'x+1/4, -y+1/4, z+1/4'
'x, y+1/2, z+1/2'
'-x, -y+1/2, z+1/2'
'-x+1/4, y+3/4, z+3/4'
'x+1/4, -y+3/4, z+3/4'
'x+1/2, y, z+1/2'
'-x+1/2, -y, z+1/2'
'-x+3/4, y+1/4, z+3/4'
'x+3/4, -y+1/4, z+3/4'
'x+1/2, y+1/2, z'
'-x+1/2, -y+1/2, z'
'-x+3/4, y+3/4, z+1/4'
'x+3/4, -y+3/4, z+1/4'

loop_
_atom_site_aniso_label
_atom_site_aniso_U_11
_atom_site_aniso_U_12
_atom_site_aniso_U_13
_atom_site_aniso_U_22
_atom_site_aniso_U_23
_atom_site_aniso_U_33
N1 0.055(3) 0.007(3) -0.002(3) 0.052(3) -0.008(3) 0.063(4)
C2 0.052(3) -0.002(3) -0.004(3) 0.041(3) 0.002(3) 0.051(4)
C3 0.048(3) -0.006(3) 0.004(3) 0.047(3) -0.002(3) 0.044(4)
C4 0.053(4) -0.003(3) -0.007(3) 0.047(3) 0.000(3) 0.046(4)
C5 0.059(4) -0.003(3) 0.003(3) 0.047(3) -0.001(3) 0.037(4)
C6 0.052(4) 0.007(3) 0.001(3) 0.049(3) -0.001(3) 0.051(4)
C7 0.054(4) 0.013(3) -0.010(4) 0.064(4) -0.004(4) 0.050(4)
C8 0.056(4) 0.003(3) -0.003(3) 0.052(4) 0.000(3) 0.044(4)
C9 0.068(5) 0.017(4) -0.012(4) 0.066(4) -0.012(4) 0.056(5)
C10 0.070(5) 0.006(4) -0.021(4) 0.063(4) -0.021(4) 0.074(6)
C11 0.052(4) 0.005(3) -0.002(4) 0.059(4) 0.009(4) 0.064(5)
C12 0.048(3) 0.005(3) -0.011(4) 0.050(4) 0.001(4) 0.060(5)
C13 0.070(5) -0.009(4) -0.020(4) 0.064(4) -0.001(4) 0.062(5)
C14 0.080(6) -0.019(4) -0.037(5) 0.064(5) 0.019(5) 0.073(6)
C15 0.071(5) -0.011(4) -0.030(5) 0.056(4) -0.001(5) 0.094(8)
C16 0.088(7) -0.024(6) -0.006(5) 0.096(7) -0.020(6) 0.067(6)
C17 0.068(5) -0.016(5) -0.005(4) 0.104(7) -0.016(5) 0.066(6)
O18 0.073(3) -0.001(2) -0.003(2) 0.055(3) -0.006(2) 0.044(3)
C19 0.093(6) -0.015(4) -0.006(5) 0.051(4) -0.002(4) 0.054(5)
C20 0.151(10) -0.026(6) 0.006(6) 0.078(6) -0.015(5) 0.051(5)
O21 0.064(3) 0.016(3) -0.005(3) 0.063(3) -0.016(3) 0.066(3)
C22 0.076(6) 0.041(5) -0.031(6) 0.091(6) -0.033(6) 0.110(9)
C23 0.110(9) 0.065(8) -0.055(10) 0.118(9) -0.064(10) 0.175(15)
O24 0.097(4) -0.029(3) -0.053(4) 0.073(4) 0.017(4) 0.120(6)
C25 0.087(6) -0.011(5) -0.050(7) 0.071(5) -0.017(7) 0.140(10)
C26 0.129(10) -0.053(8) -0.087(12) 0.097(8) 0.028(10) 0.217(19)
O27 0.158(7) -0.081(6) -0.051(5) 0.126(6) 0.042(5) 0.084(5)
C28 0.194(16) -0.074(12) -0.079(11) 0.144(12) 0.053(9) 0.099(10)
C29A 0.278(46) -0.143(30) -0.023(17) 0.169(28) 0.012(13) 0.035(11)
C29B 0.139(23) -0.023(17) -0.025(20) 0.113(20) -0.018(18) 0.132(24)
N30 0.066(4) -0.010(3) 0.005(4) 0.068(4) 0.014(4) 0.069(5)
C31 0.063(5) -0.007(4) -0.004(5) 0.060(5) 0.000(5) 0.084(7)
N32 0.070(5) -0.010(4) -0.006(4) 0.078(5) 0.013(4) 0.067(4)
C33 0.061(5) 0.003(4) 0.005(5) 0.068(5) 0.015(5) 0.077(6)
C34 0.048(4) 0.000(3) 0.003(4) 0.059(4) 0.007(4) 0.065(5)
N35 0.062(4) -0.003(3) 0.009(4) 0.063(4) -0.001(4) 0.089(5)
C36 0.102(8) -0.014(7) 0.010(6) 0.101(8) -0.007(6) 0.075(7)
N37 0.103(7) -0.028(6) 0.007(5) 0.102(6) 0.008(5) 0.072(6)
C38 0.062(5) -0.005(4) 0.003(4) 0.067(5) 0.005(4) 0.064(5)
C39 0.060(4) 0.004(4) -0.003(5) 0.058(4) -0.011(5) 0.114(8)
C40 0.068(5) 0.002(4) 0.000(4) 0.054(4) -0.011(4) 0.066(5)
O41 0.075(4) 0.017(3) -0.003(4) 0.081(4) 0.009(4) 0.114(6)
O42 0.087(4) -0.020(4) 0.014(4) 0.099(5) -0.002(4) 0.085(5)
O43 0.105(5) -0.029(4) 0.011(5) 0.098(5) 0.026(5) 0.098(6)
O44 0.092(4) -0.017(4) -0.025(4) 0.082(4) -0.001(4) 0.101(6)
O45 0.169(9) -0.097(8) -0.024(8) 0.180(9) 0.050(9) 0.146(9)
C46 0.092(7) -0.036(6) 0.008(7) 0.094(7) 0.026(7) 0.115(9)
C47 0.130(10) -0.014(8) -0.017(7) 0.128(10) -0.002(7) 0.071(7)

loop_
_atom_site_label
_atom_site_occupancy
_atom_site_fract_x
_atom_site_fract_y
_atom_site_fract_z
_atom_site_U_iso_or_equiv
_atom_site_thermal_displace_type
_atom_site_calc_flag
_atom_site_refinement_flags
_atom_site_disorder_group
_atom_site_type_symbol
N1 1 0.7246(2) 0.02130(10) -0.1008(8) 0.056(2) Uani d . . N
H1 1 0.7510(2) 0.01245(10) -0.1201(8) 0.098(12) Uiso calc R . H
C2 1 0.7296(3) 0.03492(11) 0.0082(9) 0.048(2) Uani d . . C
C3 1 0.6872(3) 0.05122(11) 0.0354(8) 0.046(2) Uani d . . C
C4 1 0.6858(3) 0.06326(11) 0.1662(8) 0.049(2) Uani d . . C
H4 1 0.7109(3) 0.06036(11) 0.2397(8) 0.098(12) Uiso calc R . H
C5 1 0.6470(3) 0.07943(11) 0.1854(8) 0.047(2) Uani d . . C
C6 1 0.6103(3) 0.08436(11) 0.0710(9) 0.051(2) Uani d . . C
C7 1 0.6122(3) 0.07243(12) -0.0581(9) 0.056(2) Uani d . . C
H7 1 0.5878(3) 0.07562(12) -0.1331(9) 0.098(12) Uiso calc R . H
C8 1 0.6502(3) 0.05577(11) -0.0762(9) 0.051(2) Uani d . . C
C9 1 0.6542(3) 0.04326(13) -0.2175(10) 0.063(2) Uani d . . C
H9A 1 0.6778(3) 0.05117(13) -0.2845(10) 0.095(9) Uiso calc R . H
H9B 1 0.6185(3) 0.04220(13) -0.2620(10) 0.095(9) Uiso calc R . H
C10 1 0.6763(4) 0.02038(14) -0.1911(11) 0.069(2) Uani d . . C
H10A 1 0.6489(4) 0.01139(14) -0.1431(11) 0.095(9) Uiso calc R . H
H10B 1 0.6851(4) 0.01349(14) -0.2841(11) 0.095(9) Uiso calc R . H
C11 1 0.7801(3) 0.03327(12) 0.0994(10) 0.058(2) Uani d . . C
H11A 1 0.8007(3) 0.02036(12) 0.0685(10) 0.095(9) Uiso calc R . H
H11B 1 0.7699(3) 0.03107(12) 0.2009(10) 0.095(9) Uiso calc R . H
C12 1 0.8161(3) 0.05343(12) 0.0891(9) 0.053(2) Uani d . . C
C13 1 0.8310(3) 0.06161(13) -0.0471(10) 0.066(2) Uani d . . C
H13 1 0.8178(3) 0.05485(13) -0.1314(10) 0.098(12) Uiso calc R . H
C14 1 0.8649(4) 0.07943(14) -0.0593(12) 0.072(3) Uani d . . C
C15 1 0.8862(4) 0.08926(14) 0.0668(12) 0.074(3) Uani d . . C
C16 1 0.8717(4) 0.0812(2) 0.1997(12) 0.084(3) Uani d . . C
H16 1 0.8849(4) 0.0879(2) 0.2843(12) 0.098(12) Uiso calc R . H
C17 1 0.8374(4) 0.0631(2) 0.2105(12) 0.079(3) Uani d . . C
H17 1 0.8287(4) 0.0575(2) 0.3024(12) 0.098(12) Uiso calc R . H
O18 1 0.6406(2) 0.09182(8) 0.3094(6) 0.0575(13) Uani d . . O
C19 1 0.6651(4) 0.08420(13) 0.4400(10) 0.066(2) Uani d . . C
H19A 1 0.7043(4) 0.08561(13) 0.4335(10) 0.095(9) Uiso calc R . H
H19B 1 0.6562(4) 0.06871(13) 0.4559(10) 0.095(9) Uiso calc R . H
C20 1 0.6437(5) 0.0981(2) 0.5642(11) 0.093(3) Uani d . . C
H20A 1 0.6598(5) 0.0932(2) 0.6544(11) 0.156(14) Uiso calc R . H
H20B 1 0.6050(5) 0.0965(2) 0.5698(11) 0.156(14) Uiso calc R . H
H20C 1 0.6528(5) 0.1133(2) 0.5476(11) 0.156(14) Uiso calc R . H
O21 1 0.5753(2) 0.10120(9) 0.0993(7) 0.0644(14) Uani d . . O
C22 1 0.5366(4) 0.1071(2) -0.0117(14) 0.092(4) Uani d . . C
H22A 1 0.5139(4) 0.0945(2) -0.0363(14) 0.095(9) Uiso calc R . H
H22B 1 0.5550(4) 0.1121(2) -0.0996(14) 0.095(9) Uiso calc R . H
C23 1 0.5034(5) 0.1253(2) 0.052(2) 0.134(6) Uani d . . C
H23A 1 0.4766(5) 0.1300(2) -0.0176(20) 0.156(14) Uiso calc R . H
H23B 1 0.5265(5) 0.1376(2) 0.0764(20) 0.156(14) Uiso calc R . H
H23C 1 0.4856(5) 0.1201(2) 0.1393(20) 0.156(14) Uiso calc R . H
O24 1 0.9210(3) 0.10661(10) 0.0435(9) 0.097(2) Uani d . . O
C25 1 0.9481(4) 0.1154(2) 0.1732(13) 0.099(4) Uani d D . C
H25A 1 0.9661(4) 0.1036(2) 0.2269(13) 0.095(9) Uiso calc R . H
H25B 1 0.9220(4) 0.1226(2) 0.2375(13) 0.095(9) Uiso calc R . H
C26 1 0.9895(5) 0.1322(2) 0.1178(17) 0.148(7) Uani d D . C
H26A 1 1.0085(5) 0.1385(2) 0.1994(17) 0.156(14) Uiso calc R . H
H26B 1 0.9711(5) 0.1437(2) 0.0648(17) 0.156(14) Uiso calc R . H
H26C 1 1.0148(5) 0.1249(2) 0.0541(17) 0.156(14) Uiso calc R . H
O27 1 0.8807(4) 0.08854(15) -0.1880(9) 0.123(3) Uani d D . O
C28 1 0.8674(5) 0.0775(2) -0.3312(11) 0.146(7) Uani d D . C
H28A 0.49(3) 0.8931(5) 0.0657(2) -0.3532(11) 0.095(9) Uiso calc PR 1 H
H28B 0.49(3) 0.8309(5) 0.0714(2) -0.3307(11) 0.095(9) Uiso calc PR 1 H
H28C 0.51(3) 0.8619(5) 0.0616(2) -0.3191(11) 0.095(9) Uiso calc PR 2 H
H28D 0.51(3) 0.8956(5) 0.0800(2) -0.4037(11) 0.095(9) Uiso calc PR 2 H
C29A 0.49(3) 0.8724(5) 0.0959(2) -0.4360(11) 0.16(2) Uani d PRD 1 C
H29A 0.49(3) 0.8654(5) 0.0906(2) -0.5333(11) 0.156(14) Uiso calc PR 1 H
H29B 0.49(3) 0.9085(5) 0.1019(2) -0.4314(11) 0.156(14) Uiso calc PR 1 H
H29C 0.49(3) 0.8466(5) 0.1073(2) -0.4117(11) 0.156(14) Uiso calc PR 1 H
C29B 0.51(3) 0.8150(8) 0.0893(4) -0.3717(25) 0.128(12) Uani d PD 2 C
H29D 0.51(3) 0.8020(8) 0.0837(4) -0.4637(25) 0.156(14) Uiso calc PR 2 H
H29E 0.51(3) 0.8217(8) 0.1049(4) -0.3798(25) 0.156(14) Uiso calc PR 2 H
H29F 0.51(3) 0.7883(8) 0.0866(4) -0.2971(25) 0.156(14) Uiso calc PR 2 H
N30 1 0.4906(3) 0.05157(11) 0.4346(10) 0.068(2) Uani d . . N
C31 1 0.4935(3) 0.05137(14) 0.5840(12) 0.069(2) Uani d . . C
N32 1 0.4673(3) 0.03396(13) 0.6564(9) 0.071(2) Uani d . . N
C33 1 0.4425(3) 0.0155(2) 0.5877(12) 0.069(2) Uani d . . C
C34 1 0.4429(3) 0.01724(13) 0.4361(10) 0.057(2) Uani d . . C
N35 1 0.4248(3) 0.00283(11) 0.3272(10) 0.071(2) Uani d . . N
C36 1 0.4370(5) 0.0128(2) 0.2008(14) 0.093(3) Uani d . . C
H36 1 0.4281(5) 0.0068(2) 0.1101(14) 0.098(12) Uiso calc R . H
N37 1 0.4635(4) 0.0326(2) 0.2153(10) 0.092(3) Uani d . . N
C38 1 0.4663(3) 0.03480(14) 0.3622(10) 0.064(2) Uani d . . C
C39 1 0.3935(3) -0.01708(13) 0.3485(14) 0.078(3) Uani d . . C
H39A 1 0.4061(3) -0.02434(13) 0.4371(14) 0.095(9) Uiso calc R . H
H39B 1 0.4005(3) -0.02705(13) 0.2673(14) 0.095(9) Uiso calc R . H
C40 1 0.3329(3) -0.01352(14) 0.3605(11) 0.062(2) Uani d . . C
O41 1 0.3141(2) 0.00163(11) 0.2897(10) 0.090(2) Uani d . . O
O42 1 0.3071(3) -0.02675(12) 0.4371(9) 0.090(2) Uani d . . O
O43 1 0.4232(3) 0.00046(12) 0.6625(9) 0.100(2) Uani d . . O
O44 1 0.5167(3) 0.06593(11) 0.6534(9) 0.092(2) Uani d . . O
O45 1 0.3015(5) 0.0307(2) 0.0355(13) 0.165(5) Uani d . . O
H45A 1 0.3003(5) 0.0201(2) 0.1255(13) 0.198(54) Uiso d R . H
H45B 1 0.2576(5) 0.0282(2) -0.0016(13) 0.198(54) Uiso d R . H
C46 1 0.5146(4) 0.0703(2) 0.3559(15) 0.101(4) Uani d . . C
H46A 1 0.5027(30) 0.0839(2) 0.3998(64) 0.156(14) Uiso calc R . H
H46B 1 0.5033(30) 0.0699(9) 0.2553(27) 0.156(14) Uiso calc R . H
H46C 1 0.5535(4) 0.0693(9) 0.3610(88) 0.156(14) Uiso calc R . H
C47 1 0.4695(6) 0.0338(2) 0.8164(13) 0.110(4) Uani d . . C
H47A 1 0.4612(35) 0.0483(4) 0.8530(14) 0.156(14) Uiso calc R . H
H47B 1 0.5053(12) 0.0295(14) 0.8477(13) 0.156(14) Uiso calc R . H
H47C 1 0.4435(25) 0.0233(11) 0.8535(14) 0.156(14) Uiso calc R . H

loop_
_atom_type_symbol
_atom_type_description
_atom_type_scat_source
_atom_type_scat_dispersion_real
_atom_type_scat_dispersion_imag
O O 'International Tables Vol C Tables 4.2.6.8 and 6.1.1.4' 0.0492 0.0322
N N 'International Tables Vol C Tables 4.2.6.8 and 6.1.1.4' 0.0311 0.0180
C C 'International Tables Vol C Tables 4.2.6.8 and 6.1.1.4' 0.0181 0.0091
H H 'International Tables Vol C Tables 4.2.6.8 and 6.1.1.4' 0.0000 0.0000

loop_
_geom_angle_atom_site_label_1
_geom_angle_atom_site_label_2
_geom_angle_atom_site_label_3
_geom_angle
C2 N1 C10 122.7(6)
N1 C2 C3 119.4(6)
N1 C2 C11 117.6(6)
C3 C2 C11 123.0(6)
C8 C3 C4 120.4(6)
C8 C3 C2 118.5(6)
C4 C3 C2 121.0(6)
C5 C4 C3 119.7(6)
O18 C5 C4 125.1(7)
O18 C5 C6 115.0(6)
C4 C5 C6 119.9(6)
O21 C6 C7 125.0(7)
O21 C6 C5 115.0(6)
C7 C6 C5 120.0(6)
C6 C7 C8 120.2(7)
C7 C8 C3 119.8(7)
C7 C8 C9 120.9(7)
C3 C8 C9 119.2(6)
C8 C9 C10 110.4(7)
N1 C10 C9 110.7(6)
C2 C11 C12 113.5(6)
C17 C12 C13 118.4(7)
C17 C12 C11 121.5(8)
C13 C12 C11 119.9(7)
C14 C13 C12 121.0(8)
O27 C14 C13 124.4(8)
O27 C14 C15 115.8(7)
C13 C14 C15 119.8(9)
C16 C15 O24 125.3(9)
C16 C15 C14 119.1(8)
O24 C15 C14 115.6(9)
C15 C16 C17 120.5(9)
C12 C17 C16 121.1(10)
C5 O18 C19 118.1(6)
O18 C19 C20 107.8(7)
C6 O21 C22 118.2(6)
O21 C22 C23 105.6(9)
C15 O24 C25 116.0(8)
O24 C25 C26 106.1(9)
C14 O27 C28 120.8(7)
C29A C28 O27 102.2(5)
O27 C28 C29B 100.8(6)
C38 N30 C31 120.3(7)
C38 N30 C46 121.2(9)
C31 N30 C46 118.5(9)
O44 C31 N30 122.3(9)
O44 C31 N32 120.6(9)
N30 C31 N32 117.1(8)
C31 N32 C33 125.4(8)
C31 N32 C47 117.5(9)
C33 N32 C47 116.8(9)
O43 C33 C34 127.8(10)
O43 C33 N32 120.0(9)
C34 C33 N32 112.2(8)
C38 C34 C33 123.2(8)
C38 C34 N35 105.2(8)
C33 C34 N35 131.4(8)
C36 N35 C34 105.3(8)
C36 N35 C39 127.8(10)
C34 N35 C39 126.5(9)
N35 C36 N37 114.7(10)
C38 N37 C36 101.9(9)
N30 C38 N37 125.7(8)
N30 C38 C34 121.4(8)
N37 C38 C34 112.9(9)
N35 C39 C40 114.8(7)
O41 C40 O42 126.3(8)
O41 C40 C39 116.5(8)
O42 C40 C39 117.2(9)

loop_
_geom_bond_atom_site_label_1
_geom_bond_atom_site_label_2
_geom_bond_distance
_geom_bond_publ_flag
N1 C2 1.296(9) yes
N1 C10 1.447(10) yes
C2 C3 1.454(9) ?
C2 C11 1.501(10) ?
C3 C8 1.395(10) ?
C3 C4 1.398(9) ?
C4 C5 1.375(9) ?
C5 O18 1.366(8) ?
C5 C6 1.413(10) ?
C6 O21 1.358(8) ?
C6 C7 1.382(10) ?
C7 C8 1.382(9) ?
C8 C9 1.497(11) ?
C9 C10 1.503(11) ?
C11 C12 1.507(10) ?
C12 C17 1.359(12) ?
C12 C13 1.388(12) ?
C13 C14 1.365(11) ?
C14 O27 1.354(12) ?
C14 C15 1.397(13) ?
C15 C16 1.355(14) ?
C15 O24 1.369(10) ?
C16 C17 1.383(13) ?
O18 C19 1.413(10) ?
C19 C20 1.504(13) ?
O21 C22 1.434(11) ?
C22 C23 1.488(14) ?
O24 C25 1.460(13) ?
C25 C26 1.519(14) ?
O27 C28 1.505(13) ?
C28 C29A 1.47 ?
C28 C29B 1.52(2) ?
N30 C38 1.349(11) ?
N30 C31 1.366(13) ?
N30 C46 1.461(12) ?
C31 O44 1.225(11) ?
C31 N32 1.398(11) ?
N32 C33 1.417(12) ?
N32 C47 1.462(15) ?
C33 O43 1.230(10) ?
C33 C34 1.389(13) ?
C34 C38 1.381(11) ?
C34 N35 1.393(12) ?
N35 C36 1.337(14) ?
N35 C39 1.440(11) ?
C36 N37 1.364(14) ?
N37 C38 1.350(13) ?
C39 C40 1.511(12) ?
C40 O41 1.211(11) ?
C40 O42 1.237(11) ?

loop_
_geom_torsion_atom_site_label_1
_geom_torsion_atom_site_label_2
_geom_torsion_atom_site_label_3
_geom_torsion_atom_site_label_4
_geom_torsion
_geom_torsion_publ_flag
C10 N1 C2 C3 -4.9(11) yes
C10 N1 C2 C11 176.2(7) ?
N1 C2 C3 C8 -16.9(10) yes
C11 C2 C3 C8 161.9(7) ?
N1 C2 C3 C4 167.7(6) ?
C11 C2 C3 C4 -13.5(10) ?
C8 C3 C4 C5 1.1(10) ?
C2 C3 C4 C5 176.4(6) ?
C3 C4 C5 O18 178.0(6) ?
C3 C4 C5 C6 -2.5(10) ?
O18 C5 C6 O21 2.2(9) ?
C4 C5 C6 O21 -177.4(6) ?
O18 C5 C6 C7 -178.3(6) ?
C4 C5 C6 C7 2.2(10) ?
O21 C6 C7 C8 179.0(7) ?
C5 C6 C7 C8 -0.5(11) ?
C6 C7 C8 C3 -0.9(11) ?
C6 C7 C8 C9 -177.7(7) ?
C4 C3 C8 C7 0.6(10) ?
C2 C3 C8 C7 -174.8(7) ?
C4 C3 C8 C9 177.4(7) yes
C2 C3 C8 C9 2.0(10) ?
C7 C8 C9 C10 -152.7(7) ?
C3 C8 C9 C10 30.6(10) yes
C2 N1 C10 C9 38.6(11) yes
C8 C9 C10 N1 -48.6(10) yes
N1 C2 C11 C12 114.3(7) yes
C3 C2 C11 C12 -64.5(9) ?
C2 C11 C12 C17 133.2(8) ?
C2 C11 C12 C13 -51.0(10) yes
C17 C12 C13 C14 -2.1(12) ?
C11 C12 C13 C14 -178.0(8) ?
C12 C13 C14 O27 -179.1(9) ?
C12 C13 C14 C15 1.9(14) ?
O27 C14 C15 C16 179.2(11) ?
C13 C14 C15 C16 -1.6(14) ?
O27 C14 C15 O24 -1.0(13) ?
C13 C14 C15 O24 178.1(9) ?
O24 C15 C16 C17 -178.0(9) ?
C14 C15 C16 C17 1.7(15) ?
C13 C12 C17 C16 2.2(13) ?
C11 C12 C17 C16 178.0(8) ?
C15 C16 C17 C12 -2.1(16) ?
C4 C5 O18 C19 -17.0(10) ?
C6 C5 O18 C19 163.4(6) ?
C5 O18 C19 C20 -169.6(7) ?
C7 C6 O21 C22 0.7(11) ?
C5 C6 O21 C22 -179.7(8) ?
C6 O21 C22 C23 178.3(9) ?
C16 C15 O24 C25 6.2(15) ?
C14 C15 O24 C25 -173.5(8) ?
C15 O24 C25 C26 172.8(9) ?
C13 C14 O27 C28 -8.3(17) ?
C15 C14 O27 C28 170.8(10) ?
C14 O27 C28 C29A 159.4(9) ?
C14 O27 C28 C29B 94.1(16) ?
C38 N30 C31 O44 177.7(8) ?
C46 N30 C31 O44 -2.2(15) ?
C38 N30 C31 N32 -3.9(13) ?
C46 N30 C31 N32 176.2(8) ?
O44 C31 N32 C33 -175.5(8) ?
N30 C31 N32 C33 6.1(13) ?
O44 C31 N32 C47 -0.7(14) ?
N30 C31 N32 C47 -179.1(10) ?
C31 N32 C33 O43 175.9(8) ?
C47 N32 C33 O43 1.1(13) ?
C31 N32 C33 C34 -4.8(12) ?
C47 N32 C33 C34 -179.6(9) ?
O43 C33 C34 C38 -179.2(9) ?
N32 C33 C34 C38 1.6(13) ?
O43 C33 C34 N35 -3.2(17) ?
N32 C33 C34 N35 177.5(7) ?
C38 C34 N35 C36 -1.7(9) ?
C33 C34 N35 C36 -178.2(10) ?
C38 C34 N35 C39 -174.4(7) ?
C33 C34 N35 C39 9.1(14) ?
C34 N35 C36 N37 2.1(12) ?
C39 N35 C36 N37 174.6(8) ?
N35 C36 N37 C38 -1.5(13) ?
C31 N30 C38 N37 -176.3(10) ?
C46 N30 C38 N37 3.6(15) ?
C31 N30 C38 C34 1.1(13) ?
C46 N30 C38 C34 -179.0(9) ?
C36 N37 C38 N30 177.8(9) ?
C36 N37 C38 C34 0.3(12) ?
C33 C34 C38 N30 0.1(13) ?
N35 C34 C38 N30 -176.7(7) ?
C33 C34 C38 N37 177.8(9) ?
N35 C34 C38 N37 0.9(11) ?
C36 N35 C39 C40 -86.9(13) ?
C34 N35 C39 C40 84.1(12) yes
N35 C39 C40 O41 32.7(14) yes
N35 C39 C40 O42 -149.8(9) ?
